data_2002285
loop_
_publ_author_name
'Hubbert-Paletta, E'
'Mueller-Buschbaum, Hk'

_publ_section_title
;
Roentgenographische Untersuchung an Einkristallen von monoklinem Tb2 O3
;
_journal_name_full
;
Zeitschrift fuer Anorganische und Allgemeine Chemie
;
_journal_page_first 145
_journal_page_last 150
_journal_paper_doi 10.1002/zaac.19683630306
_journal_volume 363
_journal_year 1968
_chemical_formula_structural 'Tb2 O3'
_chemical_formula_sum 'O3 Tb2'
_chemical_name_systematic 'Terbium oxide - B'
_space_group_IT_number 12
_symmetry_cell_setting monoclinic
_symmetry_Int_Tables_number 12
_symmetry_space_group_name_Hall '-C 2y'
_symmetry_space_group_name_H-M 'C 1 2/m 1'
_cell_angle_alpha 90
_cell_angle_beta 100.10(5)
_cell_angle_gamma 90
_cell_formula_units_Z 6
_cell_length_a 14.03(1)
_cell_length_b 3.536(5)
_cell_length_c 8.717(5)
_cell_volume 425.7
_refine_ls_R_factor_all 0.093
_cod_database_code 2002285

loop_
_symmetry_equiv_pos_as_xyz
x,y,z
x,-y,z
-x,-y,-z
-x,y,-z
1/2+x,1/2+y,z
1/2+x,1/2-y,z
1/2-x,1/2-y,-z
1/2-x,1/2+y,-z

loop_
_atom_site_label
_atom_site_type_symbol
_atom_site_symmetry_multiplicity
_atom_site_Wyckoff_symbol
_atom_site_fract_x
_atom_site_fract_y
_atom_site_fract_z
_atom_site_occupancy
_atom_site_attached_hydrogens
_atom_site_calc_flag
Tb1 Tb3+ 4 i 0.1349 0.5 0.4886 1. 0 d
Tb2 Tb3+ 4 i 0.1901 0.5 0.1384 1. 0 d
Tb3 Tb3+ 4 i 0.4666 0.5 0.1871 1. 0 d
O1 O2- 4 i 0.128 0. 0.276 1. 0 d
O2 O2- 4 i 0.327 0.5 0.024 1. 0 d
O3 O2- 4 i 0.293 0.5 0.373 1. 0 d
O4 O2- 4 i 0.478 0. 0.335 1. 0 d
O5 O2- 2 b 0. 0.5 0. 1. 0 d

loop_
_atom_type_symbol
_atom_type_oxidation_number
Tb3+ 3.000
O2- -2.000

loop_
_cod_related_entry_id
_cod_related_entry_database
_cod_related_entry_code
1 ChemSpider 140187
